data_1510354
loop_
_publ_author_name
'Henderson, B.'
'Raynor, G.V.'

_publ_section_title
;
 Lattice spacing relationships in the ternary system gold-tin-cadmium
;
_journal_name_full 'Transactions of the Faraday Society'
_journal_page_first 900
_journal_page_last 903
_journal_paper_doi 10.1039/tf9625800900
_journal_volume 58
_journal_year 1962
_chemical_formula_sum 'Au1.8 Sn0.2'
_chemical_name_systematic '(Au9 Sn)0.2'
_space_group_IT_number 194
_symmetry_space_group_name_Hall '-P 6c 2c'
_symmetry_space_group_name_H-M 'P 63/m m c'
_cell_angle_alpha 90
_cell_angle_beta 90
_cell_angle_gamma 120
_cell_formula_units_Z 1
_cell_length_a 2.9081
_cell_length_b 2.9081
_cell_length_c 4.7859
_cell_volume 35.052
_citation_journal_id_ASTM TFSOA4
_cod_data_source_file gold_428.cif
_cod_data_source_block Au1.8Sn0.2
_cod_original_cell_volume 35.05201
_cod_database_code 1510354

loop_
_symmetry_equiv_pos_as_xyz
x,y,z
x-y,x,z+1/2
-y,x-y,z
-x,-y,z+1/2
-x+y,-x,z
y,-x+y,z+1/2
-y,-x,-z+1/2
x-y,-y,-z
x,x-y,-z+1/2
y,x,-z
-x+y,y,-z+1/2
-x,-x+y,-z
-x,-y,-z
-x+y,-x,-z-1/2
y,-x+y,-z
x,y,-z-1/2
x-y,x,-z
-y,x-y,-z-1/2
y,x,z-1/2
-x+y,y,z
-x,-x+y,z-1/2
-y,-x,z
x-y,-y,z-1/2
x,x-y,z

loop_
_atom_site_label
_atom_site_type_symbol
_atom_site_fract_x
_atom_site_fract_y
_atom_site_fract_z
_atom_site_occupancy
_atom_site_U_iso_or_equiv
Au1 Au 0.3333 0.6667 0.25 0.89 0.0
Sn1 Sn 0.3333 0.6667 0.25 0.11 0.0
